data_4347399
loop_
_publ_author_name
'Mesquita, L\'igia M'
'Herrera, Federico'
'Esteves, Catarina V.'
'Lamosa, Pedro'
'Andr\'e, V\^ania'
'Mateus, Pedro'
'Delgado, Rita'

_publ_section_title
;
 Inhibition of the STAT3 Protein by a Dinuclear Macrocyclic Complex.
;
_journal_issue 7
_journal_name_full 'Inorganic chemistry'
_journal_page_first 3589
_journal_page_last 3598
_journal_paper_doi 10.1021/acs.inorgchem.6b00116
_journal_volume 55
_journal_year 2016
_chemical_formula_sum 'C36 H52 Cl4 Cu2 N8 O2 P0'
_chemical_formula_weight 897.73
_space_group_crystal_system triclinic
_space_group_IT_number 2
_space_group_name_Hall '-P 1'
_space_group_name_H-M_alt 'P -1'
_atom_sites_solution_hydrogens mixed
_audit_creation_method SHELXL-2014/7
_cell_angle_alpha 67.988(4)
_cell_angle_beta 83.402(4)
_cell_angle_gamma 73.740(4)
_cell_formula_units_Z 2
_cell_length_a 8.8195(7)
_cell_length_b 14.5411(12)
_cell_length_c 17.6580(13)
_cell_measurement_temperature 150(2)
_cell_volume 2015.4(3)
_computing_cell_refinement 'BRUKER SMART (Bruker, 2005)'
_computing_data_collection 'BRUKER SMART (Bruker, 2005)'
_computing_data_reduction 'BRUKER SAINT (Bruker, 2005)'
_computing_molecular_graphics 'ORTEP 3.2 (Farrugia, 1997) and Mercury 2.2'
_computing_structure_refinement 'SHELXL-97 (Sheldrick, 2008)'
_computing_structure_solution 'SIR 97 (Altomare et al, 1999)'
_diffrn_ambient_temperature 150(2)
_diffrn_measured_fraction_theta_full 0.989
_diffrn_measured_fraction_theta_max 0.980
_diffrn_measurement_device_type 'CCD area detector'
_diffrn_measurement_method 'phi and omega scans'
_diffrn_radiation_monochromator graphite
_diffrn_radiation_source 'fine-focus sealed tube'
_diffrn_radiation_type MoK\a
_diffrn_radiation_wavelength 0.71069
_diffrn_reflns_av_R_equivalents 0.0461
_diffrn_reflns_av_unetI/netI 0.0655
_diffrn_reflns_Laue_measured_fraction_full 0.989
_diffrn_reflns_Laue_measured_fraction_max 0.980
_diffrn_reflns_limit_h_max 10
_diffrn_reflns_limit_h_min -11
_diffrn_reflns_limit_k_max 12
_diffrn_reflns_limit_k_min -18
_diffrn_reflns_limit_l_max 22
_diffrn_reflns_limit_l_min -22
_diffrn_reflns_number 25001
_diffrn_reflns_point_group_measured_fraction_full 0.989
_diffrn_reflns_point_group_measured_fraction_max 0.980
_diffrn_reflns_theta_full 25.242
_diffrn_reflns_theta_max 26.492
_diffrn_reflns_theta_min 2.509
_exptl_absorpt_coefficient_mu 1.364
_exptl_absorpt_correction_T_max 0.872
_exptl_absorpt_correction_T_min 0.822
_exptl_absorpt_correction_type multi-scan
_exptl_absorpt_process_details 'SADABS (Bruker,2005)'
_exptl_crystal_colour blue
_exptl_crystal_density_diffrn 1.479
_exptl_crystal_density_meas ?
_exptl_crystal_description block
_exptl_crystal_F_000 932
_exptl_crystal_size_max 0.18
_exptl_crystal_size_mid 0.12
_exptl_crystal_size_min 0.10
_refine_diff_density_max 0.622
_refine_diff_density_min -0.620
_refine_diff_density_rms 0.095
_refine_ls_extinction_method none
_refine_ls_goodness_of_fit_ref 1.032
_refine_ls_hydrogen_treatment mixed
_refine_ls_matrix_type full
_refine_ls_number_parameters 493
_refine_ls_number_reflns 8167
_refine_ls_number_restraints 8
_refine_ls_restrained_S_all 1.033
_refine_ls_R_factor_all 0.0755
_refine_ls_R_factor_gt 0.0439
_refine_ls_shift/su_max 0.002
_refine_ls_shift/su_mean 0.000
_refine_ls_structure_factor_coef Fsqd
_refine_ls_weighting_details 'w=1/[\s^2^(Fo^2^)+(0.0561P)^2^+0.9650P] where P=(Fo^2^+2Fc^2^)/3'
_refine_ls_weighting_scheme calc
_refine_ls_wR_factor_gt 0.1031
_refine_ls_wR_factor_ref 0.1137
_reflns_Friedel_coverage 0.000
_reflns_number_gt 5883
_reflns_number_total 8167
_reflns_threshold_expression 'I > 2\s(I)'
_cod_data_source_file ic6b00116_si_002.cif
_cod_data_source_block shelx
_cod_depositor_comments
;
The following automatic conversions were performed:

data item '_exptl_crystal_density_meas' value 'not measured' was
changed to '?' -- the value is perceived as not measured.

Automatic conversion script
Id: cif_fix_values 6909 2019-04-08 15:41:33Z antanas 
;
_cod_database_code 4347399
_shelx_shelxl_version_number 2014/7
_shelx_space_group_comment
;
The symmetry employed for this shelxl refinement is uniquely defined
by the following loop, which should always be used as a source of
symmetry information in preference to the above space-group names.
They are only intended as comments.
;

loop_
_space_group_symop_operation_xyz
'x, y, z'
'-x, -y, -z'

loop_
_atom_site_label
_atom_site_type_symbol
_atom_site_fract_x
_atom_site_fract_y
_atom_site_fract_z
_atom_site_U_iso_or_equiv
_atom_site_adp_type
_atom_site_occupancy
_atom_site_site_symmetry_order
_atom_site_calc_flag
_atom_site_refinement_flags_posn
_atom_site_refinement_flags_adp
Cu1 Cu 0.29821(5) 0.61549(3) 0.27531(3) 0.01765(12) Uani 1 1 d . .
Cu2 Cu 0.01747(5) 1.13638(3) 0.28809(3) 0.01666(12) Uani 1 1 d . .
Cl3 Cl 0.24721(10) 1.92115(7) 0.19888(6) 0.0251(2) Uani 1 1 d . .
N16 N 0.1217(3) 1.2322(2) 0.19570(18) 0.0197(7) Uani 1 1 d . .
N1 N 0.4522(3) 0.6273(2) 0.17935(17) 0.0183(6) Uani 1 1 d . .
N37 N 0.3922(3) 0.4623(2) 0.29759(18) 0.0201(7) Uani 1 1 d . .
N43 N -0.0309(3) 1.2570(2) 0.32820(18) 0.0220(7) Uani 1 1 d . .
C41 C -0.0860(5) 1.3387(4) 0.4261(3) 0.0397(11) Uani 1 1 d . .
H99 H -0.1134 1.3354 0.4805 0.048 Uiso 1 1 calc R U
C40 C -0.0618(5) 1.4273(4) 0.3672(3) 0.0445(13) Uani 1 1 d . .
H100 H -0.0725 1.4863 0.3806 0.053 Uiso 1 1 calc R U
C39 C -0.0222(5) 1.4304(3) 0.2891(3) 0.0349(10) Uani 1 1 d . .
H101 H -0.0055 1.4915 0.2479 0.042 Uiso 1 1 calc R U
N4 N 0.1408(3) 0.7291(2) 0.18945(18) 0.0177(6) Uani 1 1 d D .
C5 C -0.0310(4) 0.7338(3) 0.1951(2) 0.0218(8) Uani 1 1 d . .
H2A H -0.0624 0.7065 0.2533 0.026 Uiso 1 1 calc R U
H2B H -0.0508 0.6898 0.1680 0.026 Uiso 1 1 calc R U
C6 C -0.1305(4) 0.8418(3) 0.1558(2) 0.0190(8) Uani 1 1 d . .
C11 C -0.1454(4) 0.9111(3) 0.1946(2) 0.0200(8) Uani 1 1 d . .
H4 H -0.1002 0.8874 0.2470 0.024 Uiso 1 1 calc R U
C10 C -0.2244(4) 1.0140(3) 0.1593(2) 0.0184(8) Uani 1 1 d . .
C9 C -0.2963(4) 1.0465(3) 0.0843(2) 0.0226(8) Uani 1 1 d . .
H6 H -0.3526 1.1163 0.0596 0.027 Uiso 1 1 calc R U
C8 C -0.2866(4) 0.9777(3) 0.0453(2) 0.0283(9) Uani 1 1 d . .
H7 H -0.3375 1.0001 -0.0055 0.034 Uiso 1 1 calc R U
C7 C -0.2026(4) 0.8767(3) 0.0806(2) 0.0240(8) Uani 1 1 d . .
H8 H -0.1939 0.8304 0.0532 0.029 Uiso 1 1 calc R U
C12 C -0.2224(4) 1.0861(3) 0.2018(2) 0.0216(8) Uani 1 1 d . .
H9A H -0.3027 1.1516 0.1771 0.026 Uiso 1 1 calc R U
H9B H -0.2512 1.0558 0.2601 0.026 Uiso 1 1 calc R U
N13 N -0.0648(3) 1.1073(2) 0.19595(18) 0.0185(6) Uani 1 1 d D .
C15 C 0.1149(4) 1.2103(3) 0.1204(2) 0.0261(9) Uani 1 1 d . .
H11A H 0.2037 1.1512 0.1199 0.031 Uiso 1 1 calc R U
H11B H 0.1259 1.2706 0.0717 0.031 Uiso 1 1 calc R U
C14 C -0.0392(4) 1.1866(3) 0.1169(2) 0.0233(8) Uani 1 1 d . .
H12A H -0.1270 1.2495 0.1067 0.028 Uiso 1 1 calc R U
H12B H -0.0358 1.1612 0.0718 0.028 Uiso 1 1 calc R U
C17 C 0.2868(4) 1.2115(3) 0.2212(2) 0.0234(8) Uani 1 1 d . .
H13A H 0.2864 1.2417 0.2630 0.028 Uiso 1 1 calc R U
H13B H 0.3490 1.2447 0.1735 0.028 Uiso 1 1 calc R U
C18 C 0.3638(4) 1.0979(3) 0.2556(2) 0.0237(8) Uani 1 1 d . .
H14A H 0.3880 1.0701 0.2110 0.028 Uiso 1 1 calc R U
H14B H 0.4642 1.0856 0.2823 0.028 Uiso 1 1 calc R U
N19 N 0.2559(3) 1.0457(2) 0.31578(17) 0.0163(6) Uani 1 1 d D .
C20 C 0.3108(4) 1.0046(3) 0.4015(2) 0.0197(8) Uani 1 1 d . .
H16A H 0.2231 0.9866 0.4396 0.024 Uiso 1 1 calc R U
H16B H 0.3445 1.0576 0.4129 0.024 Uiso 1 1 calc R U
C21 C 0.4469(4) 0.9107(3) 0.4148(2) 0.0183(8) Uani 1 1 d . .
C26 C 0.4184(4) 0.8232(3) 0.4124(2) 0.0187(8) Uani 1 1 d . .
H18 H 0.3121 0.8213 0.4106 0.022 Uiso 1 1 calc R U
C25 C 0.5390(4) 0.7379(3) 0.4125(2) 0.0184(8) Uani 1 1 d . .
C24 C 0.6937(4) 0.7396(3) 0.4210(2) 0.0225(8) Uani 1 1 d . .
H20 H 0.7785 0.6816 0.4229 0.027 Uiso 1 1 calc R U
C23 C 0.7241(4) 0.8243(3) 0.4265(2) 0.0235(8) Uani 1 1 d . .
H21 H 0.8297 0.8239 0.4331 0.028 Uiso 1 1 calc R U
C22 C 0.6020(4) 0.9110(3) 0.4228(2) 0.0215(8) Uani 1 1 d . .
H22 H 0.6245 0.9698 0.4257 0.026 Uiso 1 1 calc R U
C27 C 0.4971(4) 0.6532(3) 0.3969(2) 0.0215(8) Uani 1 1 d . .
H23A H 0.5903 0.5935 0.4067 0.026 Uiso 1 1 calc R U
H23B H 0.4116 0.6311 0.4350 0.026 Uiso 1 1 calc R U
N28 N 0.4443(3) 0.6896(2) 0.31124(18) 0.0191(6) Uani 1 1 d D .
C29 C 0.5739(4) 0.7066(3) 0.2499(2) 0.0235(8) Uani 1 1 d . .
H25A H 0.6714 0.6980 0.2774 0.028 Uiso 1 1 calc R U
H25B H 0.5445 0.7774 0.2093 0.028 Uiso 1 1 calc R U
C30 C 0.6031(4) 0.6303(3) 0.2074(2) 0.0226(8) Uani 1 1 d . .
H26A H 0.6744 0.6496 0.1598 0.027 Uiso 1 1 calc R U
H26B H 0.6558 0.5612 0.2454 0.027 Uiso 1 1 calc R U
C2 C 0.3838(4) 0.7220(3) 0.1093(2) 0.0224(8) Uani 1 1 d . .
H27A H 0.4335 0.7159 0.0576 0.027 Uiso 1 1 calc R U
H27B H 0.4050 0.7822 0.1153 0.027 Uiso 1 1 calc R U
C3 C 0.2074(4) 0.7364(3) 0.1069(2) 0.0239(8) Uani 1 1 d . .
H28A H 0.1583 0.8044 0.0662 0.029 Uiso 1 1 calc R U
H28B H 0.1858 0.6828 0.0912 0.029 Uiso 1 1 calc R U
C31 C 0.4781(4) 0.5348(3) 0.1590(2) 0.0234(8) Uani 1 1 d . .
H29A H 0.5786 0.5250 0.1281 0.028 Uiso 1 1 calc R U
H29B H 0.3913 0.5429 0.1243 0.028 Uiso 1 1 calc R U
C32 C 0.4843(4) 0.4429(3) 0.2362(2) 0.0195(8) Uani 1 1 d . .
C36 C 0.3849(5) 0.3846(3) 0.3674(2) 0.0258(9) Uani 1 1 d . .
H31 H 0.3178 0.3980 0.4101 0.031 Uiso 1 1 calc R U
C35 C 0.4724(5) 0.2843(3) 0.3796(2) 0.0262(9) Uani 1 1 d . .
H32 H 0.4639 0.2300 0.4295 0.031 Uiso 1 1 calc R U
C34 C 0.5706(4) 0.2657(3) 0.3184(2) 0.0269(9) Uani 1 1 d . .
H33 H 0.6347 0.1984 0.3264 0.032 Uiso 1 1 calc R U
C33 C 0.5766(4) 0.3450(3) 0.2448(2) 0.0221(8) Uani 1 1 d . .
H34 H 0.6423 0.3328 0.2013 0.026 Uiso 1 1 calc R U
C37 C 0.0353(4) 1.3383(3) 0.1876(2) 0.0264(9) Uani 1 1 d . .
H35A H -0.0620 1.3595 0.1558 0.032 Uiso 1 1 calc R U
H35B H 0.1020 1.3857 0.1581 0.032 Uiso 1 1 calc R U
C38 C -0.0068(4) 1.3437(3) 0.2712(2) 0.0251(9) Uani 1 1 d . .
C42 C -0.0695(5) 1.2544(3) 0.4044(3) 0.0315(10) Uani 1 1 d . .
H37 H -0.0861 1.1928 0.4448 0.038 Uiso 1 1 calc R U
Cl2 Cl -0.09292(11) 1.03134(7) 0.39264(5) 0.0258(2) Uani 1 1 d . .
Cl1 Cl 0.13629(10) 0.60248(8) 0.38483(6) 0.0263(2) Uani 1 1 d . .
Cl4 Cl 0.23287(11) 1.53279(9) 0.00042(7) 0.0365(3) Uani 1 1 d . .
O1W O 0.1004(3) 1.4036(2) -0.07755(18) 0.0348(7) Uani 1 1 d D .
O2W O -0.5206(4) 1.6681(2) -0.06360(18) 0.0378(7) Uani 1 1 d D .
H3W H -0.605(4) 1.639(4) -0.046(3) 0.057 Uiso 1 1 d D U
H4W H -0.433(4) 1.614(3) -0.043(3) 0.057 Uiso 1 1 d D U
H2W H -0.003(3) 1.415(4) -0.060(3) 0.057 Uiso 1 1 d D U
H1W H 0.153(5) 1.437(4) -0.059(3) 0.057 Uiso 1 1 d D U
H19 H 0.244(5) 0.994(3) 0.304(3) 0.045 Uiso 1 1 d D U
H13 H 0.005(4) 1.048(2) 0.200(3) 0.045 Uiso 1 1 d D U
H4N H 0.154(5) 0.782(3) 0.200(3) 0.045 Uiso 1 1 d D U
H28 H 0.375(4) 0.751(2) 0.300(3) 0.045 Uiso 1 1 d D U

loop_
_atom_site_aniso_label
_atom_site_aniso_U_11
_atom_site_aniso_U_22
_atom_site_aniso_U_33
_atom_site_aniso_U_23
_atom_site_aniso_U_13
_atom_site_aniso_U_12
Cu1 0.0159(2) 0.0165(2) 0.0185(2) -0.00718(19) 0.00176(17) -0.00067(18)
Cu2 0.0171(2) 0.0126(2) 0.0179(2) -0.00267(18) -0.00139(17) -0.00349(18)
Cl3 0.0229(4) 0.0208(5) 0.0313(5) -0.0121(4) -0.0035(4) -0.0003(4)
N16 0.0200(15) 0.0118(16) 0.0234(16) -0.0003(13) -0.0052(13) -0.0043(13)
N1 0.0158(14) 0.0169(16) 0.0184(15) -0.0063(13) 0.0003(12) 0.0015(12)
N37 0.0189(15) 0.0177(17) 0.0203(16) -0.0069(14) -0.0012(13) 0.0009(13)
N43 0.0195(15) 0.0195(17) 0.0270(17) -0.0082(15) -0.0038(13) -0.0039(13)
C41 0.034(2) 0.049(3) 0.047(3) -0.034(3) -0.003(2) -0.003(2)
C40 0.032(2) 0.040(3) 0.081(4) -0.044(3) -0.008(2) -0.004(2)
C39 0.027(2) 0.018(2) 0.058(3) -0.013(2) -0.009(2) -0.0003(17)
N4 0.0148(14) 0.0164(16) 0.0215(16) -0.0076(13) -0.0023(12) -0.0017(13)
C5 0.0177(18) 0.018(2) 0.029(2) -0.0075(17) -0.0013(16) -0.0049(15)
C6 0.0143(17) 0.020(2) 0.0228(19) -0.0084(16) 0.0004(15) -0.0042(15)
C11 0.0142(17) 0.021(2) 0.0194(18) -0.0023(16) -0.0037(14) -0.0025(15)
C10 0.0147(17) 0.0158(19) 0.0244(19) -0.0074(16) -0.0014(15) -0.0029(15)
C9 0.0191(18) 0.018(2) 0.025(2) -0.0032(17) -0.0057(16) 0.0002(16)
C8 0.028(2) 0.032(2) 0.024(2) -0.0077(18) -0.0118(17) -0.0037(18)
C7 0.0218(19) 0.027(2) 0.025(2) -0.0116(18) -0.0027(16) -0.0048(17)
C12 0.0130(17) 0.022(2) 0.029(2) -0.0116(17) -0.0027(15) 0.0005(15)
N13 0.0157(15) 0.0145(16) 0.0225(16) -0.0053(14) -0.0032(13) -0.0002(12)
C15 0.026(2) 0.028(2) 0.0170(19) 0.0006(17) -0.0009(16) -0.0071(17)
C14 0.026(2) 0.020(2) 0.0187(19) -0.0030(16) -0.0047(16) -0.0032(16)
C17 0.0205(19) 0.024(2) 0.023(2) -0.0032(17) 0.0024(16) -0.0101(16)
C18 0.0168(18) 0.029(2) 0.022(2) -0.0067(17) 0.0017(15) -0.0054(16)
N19 0.0174(15) 0.0129(16) 0.0161(15) -0.0018(13) -0.0017(12) -0.0038(12)
C20 0.0220(18) 0.0156(19) 0.0185(18) -0.0048(15) -0.0037(15) -0.0006(15)
C21 0.0205(18) 0.020(2) 0.0117(17) -0.0046(15) -0.0015(14) -0.0031(15)
C26 0.0159(17) 0.024(2) 0.0156(18) -0.0052(16) -0.0026(14) -0.0060(15)
C25 0.0175(17) 0.0170(19) 0.0161(18) -0.0017(15) -0.0022(14) -0.0022(15)
C24 0.0173(18) 0.023(2) 0.0208(19) -0.0041(16) -0.0047(15) 0.0012(16)
C23 0.0173(18) 0.025(2) 0.024(2) -0.0028(17) -0.0060(15) -0.0053(16)
C22 0.0232(19) 0.018(2) 0.0195(19) -0.0001(16) -0.0047(15) -0.0078(16)
C27 0.0211(18) 0.019(2) 0.0226(19) -0.0072(16) -0.0045(15) -0.0003(16)
N28 0.0160(15) 0.0192(17) 0.0218(16) -0.0087(14) 0.0008(13) -0.0028(13)
C29 0.0187(18) 0.027(2) 0.026(2) -0.0102(18) 0.0037(16) -0.0082(16)
C30 0.0167(18) 0.027(2) 0.024(2) -0.0091(17) 0.0041(15) -0.0059(16)
C2 0.0223(19) 0.022(2) 0.0189(19) -0.0060(16) 0.0009(15) -0.0008(16)
C3 0.0240(19) 0.026(2) 0.0196(19) -0.0081(17) -0.0039(16) -0.0010(17)
C31 0.0250(19) 0.024(2) 0.0193(19) -0.0110(17) 0.0031(16) -0.0009(16)
C32 0.0171(17) 0.0176(19) 0.0220(19) -0.0082(16) -0.0020(15) 0.0004(15)
C36 0.029(2) 0.023(2) 0.022(2) -0.0046(17) -0.0013(16) -0.0051(17)
C35 0.036(2) 0.016(2) 0.022(2) -0.0028(16) -0.0070(17) -0.0023(17)
C34 0.025(2) 0.020(2) 0.036(2) -0.0118(19) -0.0107(18) 0.0018(17)
C33 0.0195(18) 0.023(2) 0.027(2) -0.0150(18) -0.0046(16) 0.0004(16)
C37 0.025(2) 0.015(2) 0.033(2) -0.0004(17) -0.0062(17) -0.0050(16)
C38 0.0199(19) 0.015(2) 0.038(2) -0.0075(18) -0.0097(17) 0.0008(16)
C42 0.028(2) 0.036(3) 0.035(2) -0.019(2) -0.0002(18) -0.0073(19)
Cl2 0.0253(5) 0.0280(5) 0.0220(5) -0.0020(4) 0.0003(4) -0.0134(4)
Cl1 0.0226(5) 0.0333(6) 0.0246(5) -0.0142(4) 0.0074(4) -0.0077(4)
Cl4 0.0221(5) 0.0446(7) 0.0462(6) -0.0231(5) -0.0010(4) -0.0043(5)
O1W 0.0379(17) 0.0308(17) 0.0374(17) -0.0175(14) 0.0100(14) -0.0081(14)
O2W 0.0453(19) 0.0297(18) 0.0295(16) -0.0052(14) 0.0025(15) -0.0045(14)

loop_
_atom_type_symbol
_atom_type_description
_atom_type_scat_dispersion_real
_atom_type_scat_dispersion_imag
_atom_type_scat_source
C C 0.0033 0.0016 'International Tables Vol C Tables 4.2.6.8 and 6.1.1.4'
N N 0.0061 0.0033 'International Tables Vol C Tables 4.2.6.8 and 6.1.1.4'
P P 0.1023 0.0942 'International Tables Vol C Tables 4.2.6.8 and 6.1.1.4'
Cu Cu 0.3201 1.2651 'International Tables Vol C Tables 4.2.6.8 and 6.1.1.4'
O O 0.0106 0.0060 'International Tables Vol C Tables 4.2.6.8 and 6.1.1.4'
Cl Cl 0.1484 0.1585 'International Tables Vol C Tables 4.2.6.8 and 6.1.1.4'
H H 0.0000 0.0000 'International Tables Vol C Tables 4.2.6.8 and 6.1.1.4'

loop_
_geom_angle_atom_site_label_1
_geom_angle_atom_site_label_2
_geom_angle_atom_site_label_3
_geom_angle
N1 Cu1 N37 81.58(11)
N1 Cu1 N4 84.33(11)
N37 Cu1 N4 132.81(12)
N1 Cu1 N28 83.00(11)
N37 Cu1 N28 115.18(11)
N4 Cu1 N28 107.37(12)
N1 Cu1 Cl1 177.43(9)
N37 Cu1 Cl1 98.47(9)
N4 Cu1 Cl1 97.45(8)
N28 Cu1 Cl1 94.67(8)
N16 Cu2 N43 81.26(12)
N16 Cu2 N13 84.81(12)
N43 Cu2 N13 135.80(12)
N16 Cu2 N19 83.43(11)
N43 Cu2 N19 110.72(11)
N13 Cu2 N19 109.02(11)
N16 Cu2 Cl2 178.23(9)
N43 Cu2 Cl2 97.69(9)
N13 Cu2 Cl2 96.92(9)
N19 Cu2 Cl2 95.65(8)
C37 N16 C17 109.4(3)
C37 N16 C15 112.6(3)
C17 N16 C15 112.4(3)
C37 N16 Cu2 107.3(2)
C17 N16 Cu2 106.7(2)
C15 N16 Cu2 108.1(2)
C31 N1 C30 109.4(3)
C31 N1 C2 111.4(3)
C30 N1 C2 112.2(3)
C31 N1 Cu1 107.9(2)
C30 N1 Cu1 106.9(2)
C2 N1 Cu1 108.9(2)
C36 N37 C32 119.0(3)
C36 N37 Cu1 127.1(2)
C32 N37 Cu1 113.5(2)
C42 N43 C38 119.2(3)
C42 N43 Cu2 127.0(3)
C38 N43 Cu2 113.6(2)
C40 C41 C42 118.5(4)
C40 C41 H99 120.7
C42 C41 H99 120.7
C39 C40 C41 119.9(4)
C39 C40 H100 120.1
C41 C40 H100 120.1
C40 C39 C38 119.1(4)
C40 C39 H101 120.5
C38 C39 H101 120.5
C3 N4 C5 112.2(3)
C3 N4 Cu1 108.4(2)
C5 N4 Cu1 121.5(2)
C3 N4 H4N 108(3)
C5 N4 H4N 109(3)
Cu1 N4 H4N 97(3)
N4 C5 C6 111.9(3)
N4 C5 H2A 109.2
C6 C5 H2A 109.2
N4 C5 H2B 109.2
C6 C5 H2B 109.2
H2A C5 H2B 107.9
C11 C6 C7 118.2(3)
C11 C6 C5 118.5(3)
C7 C6 C5 123.2(3)
C6 C11 C10 122.1(3)
C6 C11 H4 119.0
C10 C11 H4 119.0
C11 C10 C9 118.3(3)
C11 C10 C12 118.7(3)
C9 C10 C12 122.9(3)
C10 C9 C8 120.6(3)
C10 C9 H6 119.7
C8 C9 H6 119.7
C7 C8 C9 119.7(3)
C7 C8 H7 120.2
C9 C8 H7 120.2
C8 C7 C6 121.0(4)
C8 C7 H8 119.5
C6 C7 H8 119.5
N13 C12 C10 112.1(3)
N13 C12 H9A 109.2
C10 C12 H9A 109.2
N13 C12 H9B 109.2
C10 C12 H9B 109.2
H9A C12 H9B 107.9
C14 N13 C12 112.6(3)
C14 N13 Cu2 108.0(2)
C12 N13 Cu2 121.6(2)
C14 N13 H13 109(3)
C12 N13 H13 105(3)
Cu2 N13 H13 99(3)
N16 C15 C14 110.5(3)
N16 C15 H11A 109.5
C14 C15 H11A 109.5
N16 C15 H11B 109.5
C14 C15 H11B 109.5
H11A C15 H11B 108.1
N13 C14 C15 108.5(3)
N13 C14 H12A 110.0
C15 C14 H12A 110.0
N13 C14 H12B 110.0
C15 C14 H12B 110.0
H12A C14 H12B 108.4
N16 C17 C18 111.4(3)
N16 C17 H13A 109.4
C18 C17 H13A 109.4
N16 C17 H13B 109.4
C18 C17 H13B 109.4
H13A C17 H13B 108.0
N19 C18 C17 109.3(3)
N19 C18 H14A 109.8
C17 C18 H14A 109.8
N19 C18 H14B 109.8
C17 C18 H14B 109.8
H14A C18 H14B 108.3
C18 N19 C20 113.7(3)
C18 N19 Cu2 109.1(2)
C20 N19 Cu2 119.1(2)
C18 N19 H19 110(3)
C20 N19 H19 108(3)
Cu2 N19 H19 95(3)
N19 C20 C21 109.8(3)
N19 C20 H16A 109.7
C21 C20 H16A 109.7
N19 C20 H16B 109.7
C21 C20 H16B 109.7
H16A C20 H16B 108.2
C26 C21 C22 118.6(3)
C26 C21 C20 118.5(3)
C22 C21 C20 122.7(3)
C21 C26 C25 122.6(3)
C21 C26 H18 118.7
C25 C26 H18 118.7
C26 C25 C24 117.7(3)
C26 C25 C27 118.3(3)
C24 C25 C27 123.8(3)
C23 C24 C25 120.5(3)
C23 C24 H20 119.7
C25 C24 H20 119.7
C24 C23 C22 120.9(3)
C24 C23 H21 119.5
C22 C23 H21 119.5
C21 C22 C23 119.5(4)
C21 C22 H22 120.2
C23 C22 H22 120.2
N28 C27 C25 110.0(3)
N28 C27 H23A 109.7
C25 C27 H23A 109.7
N28 C27 H23B 109.7
C25 C27 H23B 109.7
H23A C27 H23B 108.2
C27 N28 C29 113.4(3)
C27 N28 Cu1 121.5(2)
C29 N28 Cu1 108.6(2)
C27 N28 H28 109(3)
C29 N28 H28 105(3)
Cu1 N28 H28 97(3)
N28 C29 C30 109.4(3)
N28 C29 H25A 109.8
C30 C29 H25A 109.8
N28 C29 H25B 109.8
C30 C29 H25B 109.8
H25A C29 H25B 108.2
N1 C30 C29 111.0(3)
N1 C30 H26A 109.4
C29 C30 H26A 109.4
N1 C30 H26B 109.4
C29 C30 H26B 109.4
H26A C30 H26B 108.0
N1 C2 C3 109.4(3)
N1 C2 H27A 109.8
C3 C2 H27A 109.8
N1 C2 H27B 109.8
C3 C2 H27B 109.8
H27A C2 H27B 108.2
N4 C3 C2 108.2(3)
N4 C3 H28A 110.1
C2 C3 H28A 110.1
N4 C3 H28B 110.1
C2 C3 H28B 110.1
H28A C3 H28B 108.4
N1 C31 C32 109.6(3)
N1 C31 H29A 109.8
C32 C31 H29A 109.8
N1 C31 H29B 109.8
C32 C31 H29B 109.8
H29A C31 H29B 108.2
N37 C32 C33 121.7(3)
N37 C32 C31 114.7(3)
C33 C32 C31 123.5(3)
N37 C36 C35 122.2(4)
N37 C36 H31 118.9
C35 C36 H31 118.9
C34 C35 C36 118.7(4)
C34 C35 H32 120.7
C36 C35 H32 120.7
C35 C34 C33 119.9(4)
C35 C34 H33 120.1
C33 C34 H33 120.1
C34 C33 C32 118.5(3)
C34 C33 H34 120.8
C32 C33 H34 120.8
N16 C37 C38 109.5(3)
N16 C37 H35A 109.8
C38 C37 H35A 109.8
N16 C37 H35B 109.8
C38 C37 H35B 109.8
H35A C37 H35B 108.2
N43 C38 C39 121.5(4)
N43 C38 C37 114.8(3)
C39 C38 C37 123.7(4)
N43 C42 C41 121.9(4)
N43 C42 H37 119.0
C41 C42 H37 119.0
H2W O1W H1W 110(4)
H3W O2W H4W 104(4)

loop_
_geom_bond_atom_site_label_1
_geom_bond_atom_site_label_2
_geom_bond_distance
Cu1 N1 2.032(3)
Cu1 N37 2.046(3)
Cu1 N4 2.068(3)
Cu1 N28 2.168(3)
Cu1 Cl1 2.2489(9)
Cu2 N16 2.029(3)
Cu2 N43 2.050(3)
Cu2 N13 2.076(3)
Cu2 N19 2.145(3)
Cu2 Cl2 2.2349(10)
N16 C37 1.478(5)
N16 C17 1.490(4)
N16 C15 1.490(5)
N1 C31 1.471(5)
N1 C30 1.490(4)
N1 C2 1.490(4)
N37 C36 1.333(5)
N37 C32 1.346(4)
N43 C42 1.340(5)
N43 C38 1.341(5)
C41 C40 1.373(7)
C41 C42 1.382(6)
C41 H99 0.9500
C40 C39 1.370(7)
C40 H100 0.9500
C39 C38 1.381(5)
C39 H101 0.9500
N4 C3 1.484(5)
N4 C5 1.491(4)
N4 H4N 0.893(19)
C5 C6 1.506(5)
C5 H2A 0.9900
C5 H2B 0.9900
C6 C11 1.388(5)
C6 C7 1.389(5)
C11 C10 1.389(5)
C11 H4 0.9500
C10 C9 1.390(5)
C10 C12 1.507(5)
C9 C8 1.393(5)
C9 H6 0.9500
C8 C7 1.380(5)
C8 H7 0.9500
C7 H8 0.9500
C12 N13 1.491(4)
C12 H9A 0.9900
C12 H9B 0.9900
N13 C14 1.482(5)
N13 H13 0.889(19)
C15 C14 1.506(5)
C15 H11A 0.9900
C15 H11B 0.9900
C14 H12A 0.9900
C14 H12B 0.9900
C17 C18 1.508(5)
C17 H13A 0.9900
C17 H13B 0.9900
C18 N19 1.476(4)
C18 H14A 0.9900
C18 H14B 0.9900
N19 C20 1.488(4)
N19 H19 0.882(19)
C20 C21 1.505(5)
C20 H16A 0.9900
C20 H16B 0.9900
C21 C26 1.381(5)
C21 C22 1.392(5)
C26 C25 1.390(5)
C26 H18 0.9500
C25 C24 1.398(5)
C25 C27 1.504(5)
C24 C23 1.371(5)
C24 H20 0.9500
C23 C22 1.395(5)
C23 H21 0.9500
C22 H22 0.9500
C27 N28 1.486(4)
C27 H23A 0.9900
C27 H23B 0.9900
N28 C29 1.488(4)
N28 H28 0.898(19)
C29 C30 1.510(5)
C29 H25A 0.9900
C29 H25B 0.9900
C30 H26A 0.9900
C30 H26B 0.9900
C2 C3 1.514(5)
C2 H27A 0.9900
C2 H27B 0.9900
C3 H28A 0.9900
C3 H28B 0.9900
C31 C32 1.502(5)
C31 H29A 0.9900
C31 H29B 0.9900
C32 C33 1.389(5)
C36 C35 1.393(5)
C36 H31 0.9500
C35 C34 1.364(5)
C35 H32 0.9500
C34 C33 1.385(5)
C34 H33 0.9500
C33 H34 0.9500
C37 C38 1.505(5)
C37 H35A 0.9900
C37 H35B 0.9900
C42 H37 0.9500
O1W H2W 0.923(19)
O1W H1W 0.912(19)
O2W H3W 0.929(19)
O2W H4W 0.929(19)

loop_
_geom_torsion_atom_site_label_1
_geom_torsion_atom_site_label_2
_geom_torsion_atom_site_label_3
_geom_torsion_atom_site_label_4
_geom_torsion
C42 C41 C40 C39 -0.1(7)
C41 C40 C39 C38 -0.2(6)
C3 N4 C5 C6 -77.2(4)
Cu1 N4 C5 C6 152.4(2)
N4 C5 C6 C11 -71.8(4)
N4 C5 C6 C7 105.3(4)
C7 C6 C11 C10 -2.4(5)
C5 C6 C11 C10 174.8(3)
C6 C11 C10 C9 2.9(5)
C6 C11 C10 C12 -174.4(3)
C11 C10 C9 C8 -1.1(5)
C12 C10 C9 C8 176.1(3)
C10 C9 C8 C7 -1.1(6)
C9 C8 C7 C6 1.6(6)
C11 C6 C7 C8 0.1(5)
C5 C6 C7 C8 -176.9(3)
C11 C10 C12 N13 72.1(4)
C9 C10 C12 N13 -105.1(4)
C10 C12 N13 C14 81.1(4)
C10 C12 N13 Cu2 -148.4(2)
C37 N16 C15 C14 -80.7(4)
C17 N16 C15 C14 155.1(3)
Cu2 N16 C15 C14 37.7(3)
C12 N13 C14 C15 174.1(3)
Cu2 N13 C14 C15 37.1(3)
N16 C15 C14 N13 -50.4(4)
C37 N16 C17 C18 162.1(3)
C15 N16 C17 C18 -72.0(4)
Cu2 N16 C17 C18 46.3(3)
N16 C17 C18 N19 -48.0(4)
C17 C18 N19 C20 -110.5(3)
C17 C18 N19 Cu2 25.1(3)
C18 N19 C20 C21 -73.5(4)
Cu2 N19 C20 C21 155.6(2)
N19 C20 C21 C26 -67.6(4)
N19 C20 C21 C22 107.1(4)
C22 C21 C26 C25 -4.2(5)
C20 C21 C26 C25 170.8(3)
C21 C26 C25 C24 4.5(5)
C21 C26 C25 C27 -170.8(3)
C26 C25 C24 C23 -1.9(5)
C27 C25 C24 C23 173.1(3)
C25 C24 C23 C22 -0.9(5)
C26 C21 C22 C23 1.2(5)
C20 C21 C22 C23 -173.5(3)
C24 C23 C22 C21 1.2(5)
C26 C25 C27 N28 67.6(4)
C24 C25 C27 N28 -107.4(4)
C25 C27 N28 C29 69.7(4)
C25 C27 N28 Cu1 -158.0(2)
C27 N28 C29 C30 114.0(3)
Cu1 N28 C29 C30 -24.2(3)
C31 N1 C30 C29 -164.7(3)
C2 N1 C30 C29 71.2(4)
Cu1 N1 C30 C29 -48.1(3)
N28 C29 C30 N1 48.5(4)
C31 N1 C2 C3 81.1(3)
C30 N1 C2 C3 -155.8(3)
Cu1 N1 C2 C3 -37.7(3)
C5 N4 C3 C2 -175.3(3)
Cu1 N4 C3 C2 -38.5(3)
N1 C2 C3 N4 50.9(4)
C30 N1 C31 C32 77.6(3)
C2 N1 C31 C32 -157.8(3)
Cu1 N1 C31 C32 -38.4(3)
C36 N37 C32 C33 -2.7(5)
Cu1 N37 C32 C33 170.4(3)
C36 N37 C32 C31 177.2(3)
Cu1 N37 C32 C31 -9.8(4)
N1 C31 C32 N37 32.4(4)
N1 C31 C32 C33 -147.7(3)
C32 N37 C36 C35 1.6(6)
Cu1 N37 C36 C35 -170.4(3)
N37 C36 C35 C34 1.1(6)
C36 C35 C34 C33 -2.7(6)
C35 C34 C33 C32 1.7(5)
N37 C32 C33 C34 1.1(5)
C31 C32 C33 C34 -178.8(3)
C17 N16 C37 C38 -75.9(4)
C15 N16 C37 C38 158.4(3)
Cu2 N16 C37 C38 39.5(3)
C42 N43 C38 C39 -0.5(5)
Cu2 N43 C38 C39 -175.2(3)
C42 N43 C38 C37 -179.8(3)
Cu2 N43 C38 C37 5.6(4)
C40 C39 C38 N43 0.5(6)
C40 C39 C38 C37 179.7(4)
N16 C37 C38 N43 -30.5(4)
N16 C37 C38 C39 150.3(4)
C38 N43 C42 C41 0.3(6)
Cu2 N43 C42 C41 174.1(3)
C40 C41 C42 N43 0.0(6)
